data_4084421
loop_
_publ_author_name
'Lipschutz, Michael I.'
'Tilley, T. Don'

_publ_section_title
;
 Useful Method for the Preparation of Low-Coordinate Nickel(I) Complexes
 via Transformations of the Ni(I) Bis(amido) Complex K{Ni[N(SiMe3)(2,6-
 (i) Pr2-C6H3)]2}
;
_journal_issue 19
_journal_name_full Organometallics
_journal_page_first 5566
_journal_page_last 5570
_journal_paper_doi 10.1021/om500849u
_journal_volume 33
_journal_year 2014
_chemical_formula_sum 'C41 H50 N Ni P2 Si'
_chemical_formula_weight 705.56
_chemical_name_common Compound6
_chemical_name_systematic
;
 ?
;
_space_group_IT_number 2
_symmetry_cell_setting triclinic
_symmetry_space_group_name_Hall '-P 1'
_symmetry_space_group_name_H-M 'P -1'
_atom_sites_solution_hydrogens geom
_atom_sites_solution_primary direct
_atom_sites_solution_secondary difmap
_audit_creation_method SHELXL-97
_cell_angle_alpha 95.201(2)
_cell_angle_beta 102.210(2)
_cell_angle_gamma 108.057(2)
_cell_formula_units_Z 2
_cell_length_a 10.2622(5)
_cell_length_b 10.9582(5)
_cell_length_c 18.1585(8)
_cell_measurement_reflns_used 9786
_cell_measurement_temperature 100(2)
_cell_measurement_theta_max 25.38
_cell_measurement_theta_min 2.33
_cell_volume 1870.53(15)
_computing_cell_refinement 'Bruker SAINT'
_computing_data_collection 'Bruker APEX2'
_computing_data_reduction 'Bruker SAINT'
_computing_molecular_graphics ORTEP32
_computing_publication_material WinGX
_computing_structure_refinement 'SHELXL-97 (Sheldrick, 2008)'
_computing_structure_solution SIR97
_diffrn_ambient_temperature 100(2)
_diffrn_detector_area_resol_mean 8.366
_diffrn_measured_fraction_theta_full 0.999
_diffrn_measured_fraction_theta_max 0.997
_diffrn_measurement_device_type 'Bruker APEX-II CCD'
_diffrn_measurement_method 'phi and omega scans'
_diffrn_radiation_monochromator 'QUAZAR multilayer mirrors'
_diffrn_radiation_source 'microfocus sealed tube'
_diffrn_radiation_type MoK\a
_diffrn_radiation_wavelength 0.71073
_diffrn_reflns_av_R_equivalents 0.0321
_diffrn_reflns_av_sigmaI/netI 0.0230
_diffrn_reflns_limit_h_max 12
_diffrn_reflns_limit_h_min -12
_diffrn_reflns_limit_k_max 13
_diffrn_reflns_limit_k_min -12
_diffrn_reflns_limit_l_max 21
_diffrn_reflns_limit_l_min -21
_diffrn_reflns_number 52301
_diffrn_reflns_theta_full 25.00
_diffrn_reflns_theta_max 25.41
_diffrn_reflns_theta_min 1.98
_exptl_absorpt_coefficient_mu 0.665
_exptl_absorpt_correction_T_max 0.9612
_exptl_absorpt_correction_T_min 0.9425
_exptl_absorpt_correction_type multi-scan
_exptl_absorpt_process_details SADABS
_exptl_crystal_colour orange
_exptl_crystal_density_diffrn 1.253
_exptl_crystal_density_method 'not measured'
_exptl_crystal_description block
_exptl_crystal_F_000 750
_exptl_crystal_size_max 0.09
_exptl_crystal_size_mid 0.06
_exptl_crystal_size_min 0.06
_refine_diff_density_max 1.678
_refine_diff_density_min -1.856
_refine_diff_density_rms 0.075
_refine_ls_extinction_method none
_refine_ls_goodness_of_fit_ref 1.042
_refine_ls_hydrogen_treatment constr
_refine_ls_matrix_type full
_refine_ls_number_parameters 422
_refine_ls_number_reflns 6884
_refine_ls_number_restraints 7
_refine_ls_restrained_S_all 1.086
_refine_ls_R_factor_all 0.0551
_refine_ls_R_factor_gt 0.0480
_refine_ls_shift/su_max 0.004
_refine_ls_shift/su_mean 0.000
_refine_ls_structure_factor_coef Fsqd
_refine_ls_weighting_details 'calc w=1/[\s^2^(Fo^2^)+(0.0350P)^2^+4.8330P] where P=(Fo^2^+2Fc^2^)/3'
_refine_ls_weighting_scheme calc
_refine_ls_wR_factor_gt 0.1072
_refine_ls_wR_factor_ref 0.1119
_reflns_number_gt 6098
_reflns_number_total 6884
_reflns_threshold_expression >2sigma(I)
_cod_data_source_file om500849u_si_002.cif
_cod_data_source_block shelxl
_cod_depositor_comments
;
The following automatic conversions were performed:

'_symmetry_cell_setting' value 'Triclinic' changed to 'triclinic'
according to
/home/saulius/struct/COD-crude-data--automatic-downloads/rss-feeds/ACS/lib/dictionaries/cif_core.dic
dictionary named 'cif_core.dic' version 2.4.2 from 2011-04-26.

Automatic conversion script
Id: cif_fix_values 2281 2013-09-26 08:29:07Z andrius 

 Adding full bibliography for 4084419--4084423.cif.
;
_cod_original_sg_symbol_H-M P-1
_cod_database_code 4084421

loop_
_symmetry_equiv_pos_as_xyz
'x, y, z'
'-x, -y, -z'

loop_
_atom_site_label
_atom_site_type_symbol
_atom_site_fract_x
_atom_site_fract_y
_atom_site_fract_z
_atom_site_U_iso_or_equiv
_atom_site_adp_type
_atom_site_occupancy
_atom_site_symmetry_multiplicity
_atom_site_calc_flag
_atom_site_refinement_flags
C1 C 1.2033(3) 0.7303(3) 0.26985(17) 0.0259(7) Uani 1 1 d .
C2 C 1.1931(3) 0.5977(3) 0.25580(18) 0.0276(7) Uani 1 1 d .
C3 C 1.2725(4) 0.5474(4) 0.3089(2) 0.0361(8) Uani 1 1 d .
H20 H 1.2640 0.4583 0.2989 0.043 Uiso 1 1 calc R
C4 C 1.3635(4) 0.6248(5) 0.3761(2) 0.0471(11) Uani 1 1 d .
H37 H 1.4180 0.5897 0.4117 0.057 Uiso 1 1 calc R
C5 C 1.3737(4) 0.7525(5) 0.3904(2) 0.0521(12) Uani 1 1 d .
H32 H 1.4358 0.8055 0.4365 0.063 Uiso 1 1 calc R
C6 C 1.2957(4) 0.8078(4) 0.33916(19) 0.0375(9) Uani 1 1 d .
C7 C 1.3098(4) 0.9493(5) 0.3586(2) 0.0552(13) Uani 1 1 d .
H40 H 1.2328 0.9648 0.3207 0.066 Uiso 1 1 calc R
C8 C 1.4507(5) 1.0404(5) 0.3504(4) 0.082(2) Uani 1 1 d .
H17A H 1.5289 1.0271 0.3864 0.123 Uiso 1 1 calc R
H17B H 1.4549 1.1310 0.3616 0.123 Uiso 1 1 calc R
H17C H 1.4588 1.0218 0.2981 0.123 Uiso 1 1 calc R
C9 C 1.2870(6) 0.9791(7) 0.4382(3) 0.101(3) Uani 1 1 d .
H9A H 1.1901 0.9283 0.4387 0.152 Uiso 1 1 calc R
H9B H 1.3018 1.0722 0.4504 0.152 Uiso 1 1 calc R
H9C H 1.3544 0.9560 0.4763 0.152 Uiso 1 1 calc R
C10 C 1.0952(4) 0.5077(4) 0.1833(2) 0.0380(9) Uani 1 1 d D
H10A H 1.0325 0.5540 0.1582 0.046 Uiso 1 1 calc R
C11 C 1.1717(8) 0.4783(10) 0.1286(4) 0.186(4) Uani 1 1 d DU
H11A H 1.1375 0.3842 0.1105 0.280 Uiso 1 1 calc R
H11B H 1.2733 0.5077 0.1535 0.280 Uiso 1 1 calc R
H11C H 1.1556 0.5233 0.0851 0.280 Uiso 1 1 calc R
C12 C 1.0039(8) 0.3828(4) 0.1932(3) 0.101(3) Uani 1 1 d D
H12A H 0.9467 0.3321 0.1432 0.152 Uiso 1 1 calc R
H12B H 0.9413 0.3967 0.2246 0.152 Uiso 1 1 calc R
H12C H 1.0620 0.3352 0.2187 0.152 Uiso 1 1 calc R
C13 C 1.0371(4) 0.7859(5) 0.0517(2) 0.0570(13) Uani 1 1 d .
H48A H 1.0315 0.6957 0.0371 0.086 Uiso 1 1 calc R
H48B H 1.0651 0.8364 0.0123 0.086 Uiso 1 1 calc R
H48C H 0.9444 0.7873 0.0567 0.086 Uiso 1 1 calc R
C14 C 1.1912(5) 1.0356(4) 0.1600(2) 0.0571(13) Uani 1 1 d .
H41A H 1.1012 1.0446 0.1648 0.086 Uiso 1 1 calc R
H41B H 1.2170 1.0735 0.1160 0.086 Uiso 1 1 calc R
H41C H 1.2654 1.0812 0.2066 0.086 Uiso 1 1 calc R
C15 C 1.3467(4) 0.8459(6) 0.1364(2) 0.0692(17) Uani 1 1 d .
H46A H 1.4170 0.8805 0.1856 0.104 Uiso 1 1 calc R
H46B H 1.3787 0.8961 0.0976 0.104 Uiso 1 1 calc R
H46C H 1.3352 0.7544 0.1210 0.104 Uiso 1 1 calc R
C16 C 0.9723(4) 1.0691(3) 0.36107(19) 0.0349(9) Uani 1 1 d .
C17 C 1.0914(5) 1.1586(3) 0.3479(2) 0.0513(12) Uani 1 1 d .
H35 H 1.1128 1.1489 0.2997 0.062 Uiso 1 1 calc R
C18 C 1.1794(6) 1.2627(4) 0.4053(3) 0.078(2) Uani 1 1 d .
H7 H 1.2598 1.3241 0.3957 0.093 Uiso 1 1 calc R
C19 C 1.1512(7) 1.2770(4) 0.4746(3) 0.089(2) Uani 1 1 d .
H19 H 1.2126 1.3473 0.5136 0.106 Uiso 1 1 calc R
C20 C 1.0347(7) 1.1904(5) 0.4883(2) 0.077(2) Uani 1 1 d .
H45 H 1.0150 1.2012 0.5368 0.092 Uiso 1 1 calc R
C21 C 0.9435(5) 1.0854(4) 0.4315(2) 0.0521(12) Uani 1 1 d .
H42 H 0.8622 1.0258 0.4415 0.063 Uiso 1 1 calc R
C22 C 0.7892(3) 1.0053(3) 0.20996(18) 0.0258(7) Uani 1 1 d .
C23 C 0.7759(4) 0.9574(3) 0.13407(18) 0.0291(7) Uani 1 1 d .
H26 H 0.8119 0.8898 0.1225 0.035 Uiso 1 1 calc R
C24 C 0.7102(4) 1.0076(3) 0.0751(2) 0.0389(9) Uani 1 1 d .
H23 H 0.7020 0.9750 0.0234 0.047 Uiso 1 1 calc R
C25 C 0.6575(4) 1.1045(4) 0.0920(2) 0.0477(11) Uani 1 1 d .
H34 H 0.6115 1.1379 0.0516 0.057 Uiso 1 1 calc R
C26 C 0.6703(5) 1.1540(4) 0.1670(2) 0.0474(11) Uani 1 1 d .
H39 H 0.6341 1.2216 0.1781 0.057 Uiso 1 1 calc R
C27 C 0.7364(4) 1.1045(3) 0.2262(2) 0.0359(8) Uani 1 1 d .
H25 H 0.7455 1.1384 0.2778 0.043 Uiso 1 1 calc R
C28 C 0.7108(3) 0.8425(3) 0.31737(17) 0.0239(7) Uani 1 1 d .
H18A H 0.7398 0.8179 0.3678 0.029 Uiso 1 1 calc R
H18B H 0.6525 0.8984 0.3220 0.029 Uiso 1 1 calc R
C29 C 0.6262(3) 0.7203(3) 0.25714(17) 0.0214(6) Uani 1 1 d .
H16A H 0.5833 0.7450 0.2092 0.026 Uiso 1 1 calc R
H16B H 0.5491 0.6627 0.2758 0.026 Uiso 1 1 calc R
C30 C 0.6488(3) 0.5155(3) 0.15326(17) 0.0221(6) Uani 1 1 d .
C31 C 0.7144(4) 0.5085(3) 0.09454(18) 0.0279(7) Uani 1 1 d .
H10 H 0.8087 0.5647 0.1003 0.033 Uiso 1 1 calc R
C32 C 0.6438(4) 0.4201(3) 0.02737(19) 0.0362(8) Uani 1 1 d .
H33 H 0.6905 0.4148 -0.0121 0.043 Uiso 1 1 calc R
C33 C 0.5067(4) 0.3404(3) 0.0178(2) 0.0393(9) Uani 1 1 d .
H30 H 0.4580 0.2812 -0.0286 0.047 Uiso 1 1 calc R
C34 C 0.4400(4) 0.3462(4) 0.0754(2) 0.0479(11) Uani 1 1 d .
H38 H 0.3452 0.2906 0.0689 0.058 Uiso 1 1 calc R
C35 C 0.5111(4) 0.4336(4) 0.1436(2) 0.0411(9) Uani 1 1 d .
H28 H 0.4647 0.4368 0.1834 0.049 Uiso 1 1 calc R
C36 C 0.7564(3) 0.5367(3) 0.31604(16) 0.0205(6) Uani 1 1 d .
C37 C 0.8851(4) 0.5216(3) 0.34692(19) 0.0329(8) Uani 1 1 d .
H15 H 0.9665 0.5654 0.3303 0.039 Uiso 1 1 calc R
C38 C 0.8955(4) 0.4424(4) 0.4022(2) 0.0446(10) Uani 1 1 d .
H29 H 0.9832 0.4300 0.4216 0.053 Uiso 1 1 calc R
C39 C 0.7803(4) 0.3821(3) 0.4288(2) 0.0396(9) Uani 1 1 d .
H27 H 0.7883 0.3287 0.4667 0.047 Uiso 1 1 calc R
C40 C 0.6531(4) 0.3993(3) 0.40035(19) 0.0347(8) Uani 1 1 d .
H36 H 0.5737 0.3589 0.4194 0.042 Uiso 1 1 calc R
C41 C 0.6399(4) 0.4754(3) 0.34386(18) 0.0276(7) Uani 1 1 d .
H31 H 0.5513 0.4859 0.3241 0.033 Uiso 1 1 calc R
N1 N 1.1195(3) 0.7819(3) 0.21762(14) 0.0232(6) Uani 1 1 d .
Si1 Si 1.17225(10) 0.85906(12) 0.14559(5) 0.0391(3) Uani 1 1 d .
P1 P 0.86831(8) 0.92990(7) 0.28529(4) 0.01952(17) Uani 1 1 d .
P2 P 0.74888(7) 0.63524(7) 0.23976(4) 0.01591(16) Uani 1 1 d .
Ni1 Ni 0.95142(4) 0.78308(3) 0.24228(2) 0.01567(11) Uani 1 1 d .

loop_
_atom_site_aniso_label
_atom_site_aniso_U_11
_atom_site_aniso_U_22
_atom_site_aniso_U_33
_atom_site_aniso_U_23
_atom_site_aniso_U_13
_atom_site_aniso_U_12
C1 0.0127(14) 0.050(2) 0.0145(14) -0.0014(13) 0.0052(11) 0.0110(14)
C2 0.0150(15) 0.045(2) 0.0222(16) 0.0046(14) 0.0077(12) 0.0074(14)
C3 0.0266(18) 0.059(2) 0.0303(18) 0.0160(17) 0.0138(15) 0.0189(17)
C4 0.039(2) 0.092(3) 0.0243(18) 0.009(2) 0.0080(16) 0.042(2)
C5 0.035(2) 0.104(4) 0.0184(17) -0.016(2) -0.0059(15) 0.040(2)
C6 0.0225(17) 0.068(3) 0.0214(17) -0.0130(16) -0.0012(14) 0.0250(17)
C7 0.036(2) 0.078(3) 0.041(2) -0.038(2) -0.0186(18) 0.036(2)
C8 0.041(3) 0.055(3) 0.122(5) -0.052(3) -0.024(3) 0.024(2)
C9 0.102(4) 0.179(7) 0.035(3) -0.050(3) -0.028(3) 0.112(5)
C10 0.0289(18) 0.037(2) 0.037(2) 0.0049(16) -0.0033(15) 0.0038(15)
C11 0.120(5) 0.253(8) 0.069(4) -0.088(5) 0.058(4) -0.089(5)
C12 0.171(7) 0.034(2) 0.057(3) -0.021(2) 0.046(4) -0.026(3)
C13 0.038(2) 0.091(3) 0.0166(17) 0.0058(19) 0.0050(16) -0.011(2)
C14 0.051(3) 0.066(3) 0.028(2) 0.0169(19) 0.0075(18) -0.017(2)
C15 0.025(2) 0.119(4) 0.038(2) -0.025(3) 0.0186(18) -0.009(2)
C16 0.054(2) 0.0171(15) 0.0243(17) -0.0025(13) -0.0155(16) 0.0168(16)
C17 0.062(3) 0.0203(17) 0.045(2) 0.0057(16) -0.025(2) 0.0010(18)
C18 0.100(4) 0.0194(19) 0.064(3) 0.007(2) -0.051(3) -0.001(2)
C19 0.150(6) 0.016(2) 0.051(3) -0.0071(19) -0.060(3) 0.021(3)
C20 0.148(6) 0.042(3) 0.028(2) -0.0123(19) -0.026(3) 0.054(3)
C21 0.093(3) 0.034(2) 0.0245(19) -0.0056(16) -0.010(2) 0.033(2)
C22 0.0282(17) 0.0177(15) 0.0239(16) 0.0045(12) -0.0059(13) 0.0052(13)
C23 0.0340(18) 0.0235(16) 0.0238(16) 0.0057(13) -0.0022(14) 0.0073(14)
C24 0.046(2) 0.0329(19) 0.0252(18) 0.0101(15) -0.0063(16) 0.0041(17)
C25 0.057(3) 0.033(2) 0.040(2) 0.0148(17) -0.0151(19) 0.0120(18)
C26 0.058(3) 0.0249(18) 0.051(2) 0.0074(17) -0.012(2) 0.0199(18)
C27 0.047(2) 0.0210(16) 0.0324(19) 0.0010(14) -0.0078(16) 0.0136(15)
C28 0.0295(17) 0.0311(17) 0.0195(15) 0.0050(13) 0.0080(13) 0.0205(14)
C29 0.0159(14) 0.0299(16) 0.0211(15) 0.0080(12) 0.0060(12) 0.0095(12)
C30 0.0272(16) 0.0173(14) 0.0177(15) 0.0027(11) -0.0004(12) 0.0057(12)
C31 0.0327(18) 0.0296(17) 0.0224(16) 0.0005(13) 0.0015(13) 0.0166(14)
C32 0.050(2) 0.0375(19) 0.0227(17) -0.0024(14) 0.0002(16) 0.0256(18)
C33 0.062(3) 0.0265(17) 0.0214(17) -0.0031(14) -0.0089(17) 0.0176(18)
C34 0.047(2) 0.033(2) 0.036(2) 0.0038(16) -0.0088(18) -0.0119(17)
C35 0.041(2) 0.039(2) 0.0233(17) 0.0018(15) 0.0015(15) -0.0093(17)
C36 0.0267(16) 0.0152(14) 0.0154(14) 0.0006(11) 0.0008(12) 0.0046(12)
C37 0.0296(18) 0.0356(19) 0.0300(18) 0.0108(15) 0.0004(14) 0.0093(15)
C38 0.046(2) 0.046(2) 0.040(2) 0.0179(18) -0.0033(18) 0.0201(19)
C39 0.063(3) 0.0244(17) 0.0242(17) 0.0103(14) 0.0011(17) 0.0099(17)
C40 0.049(2) 0.0191(16) 0.0282(18) 0.0050(13) 0.0101(16) 0.0010(15)
C41 0.0308(17) 0.0217(15) 0.0254(16) 0.0038(13) 0.0055(14) 0.0033(13)
N1 0.0138(12) 0.0363(15) 0.0147(12) -0.0016(11) 0.0030(10) 0.0040(11)
Si1 0.0202(5) 0.0656(7) 0.0148(4) 0.0001(4) 0.0056(4) -0.0075(4)
P1 0.0251(4) 0.0148(4) 0.0159(4) 0.0011(3) -0.0013(3) 0.0076(3)
P2 0.0152(3) 0.0153(3) 0.0157(4) 0.0018(3) 0.0033(3) 0.0037(3)
Ni1 0.01270(18) 0.01882(19) 0.01421(19) 0.00180(14) 0.00285(14) 0.00417(14)

loop_
_atom_type_symbol
_atom_type_description
_atom_type_scat_dispersion_real
_atom_type_scat_dispersion_imag
_atom_type_scat_source
C C 0.0033 0.0016 'International Tables Vol C Tables 4.2.6.8 and 6.1.1.4'
H H 0.0000 0.0000 'International Tables Vol C Tables 4.2.6.8 and 6.1.1.4'
N N 0.0061 0.0033 'International Tables Vol C Tables 4.2.6.8 and 6.1.1.4'
Si Si 0.0817 0.0704 'International Tables Vol C Tables 4.2.6.8 and 6.1.1.4'
P P 0.1023 0.0942 'International Tables Vol C Tables 4.2.6.8 and 6.1.1.4'
Ni Ni 0.3393 1.1124 'International Tables Vol C Tables 4.2.6.8 and 6.1.1.4'

loop_
_geom_angle_atom_site_label_1
_geom_angle_atom_site_label_2
_geom_angle_atom_site_label_3
_geom_angle
C6 C1 N1 121.2(3)
C6 C1 C2 117.7(3)
N1 C1 C2 121.0(3)
C3 C2 C1 120.3(3)
C3 C2 C10 118.7(3)
C1 C2 C10 121.0(3)
C4 C3 C2 121.2(4)
C4 C3 H20 119.4
C2 C3 H20 119.4
C5 C4 C3 118.9(4)
C5 C4 H37 120.6
C3 C4 H37 120.6
C4 C5 C6 122.2(3)
C4 C5 H32 118.9
C6 C5 H32 118.9
C5 C6 C1 119.6(4)
C5 C6 C7 119.8(3)
C1 C6 C7 120.6(3)
C6 C7 C8 111.6(3)
C6 C7 C9 111.2(5)
C8 C7 C9 112.0(4)
C6 C7 H40 107.3
C8 C7 H40 107.3
C9 C7 H40 107.3
C7 C8 H17A 109.5
C7 C8 H17B 109.5
H17A C8 H17B 109.5
C7 C8 H17C 109.5
H17A C8 H17C 109.5
H17B C8 H17C 109.5
C7 C9 H9A 109.5
C7 C9 H9B 109.5
H9A C9 H9B 109.5
C7 C9 H9C 109.5
H9A C9 H9C 109.5
H9B C9 H9C 109.5
C12 C10 C11 105.9(5)
C12 C10 C2 116.1(3)
C11 C10 C2 112.7(4)
C12 C10 H10A 107.2
C11 C10 H10A 107.2
C2 C10 H10A 107.2
C10 C11 H11A 109.5
C10 C11 H11B 109.5
H11A C11 H11B 109.5
C10 C11 H11C 109.5
H11A C11 H11C 109.5
H11B C11 H11C 109.5
C10 C12 H12A 109.5
C10 C12 H12B 109.5
H12A C12 H12B 109.5
C10 C12 H12C 109.5
H12A C12 H12C 109.5
H12B C12 H12C 109.5
Si1 C13 H48A 109.5
Si1 C13 H48B 109.5
H48A C13 H48B 109.5
Si1 C13 H48C 109.5
H48A C13 H48C 109.5
H48B C13 H48C 109.5
Si1 C14 H41A 109.5
Si1 C14 H41B 109.5
H41A C14 H41B 109.5
Si1 C14 H41C 109.5
H41A C14 H41C 109.5
H41B C14 H41C 109.5
Si1 C15 H46A 109.5
Si1 C15 H46B 109.5
H46A C15 H46B 109.5
Si1 C15 H46C 109.5
H46A C15 H46C 109.5
H46B C15 H46C 109.5
C21 C16 C17 118.8(4)
C21 C16 P1 123.6(3)
C17 C16 P1 117.5(3)
C16 C17 C18 120.1(5)
C16 C17 H35 120.0
C18 C17 H35 120.0
C19 C18 C17 120.7(5)
C19 C18 H7 119.6
C17 C18 H7 119.6
C18 C19 C20 119.9(4)
C18 C19 H19 120.0
C20 C19 H19 120.0
C19 C20 C21 120.7(5)
C19 C20 H45 119.6
C21 C20 H45 119.6
C16 C21 C20 119.8(5)
C16 C21 H42 120.1
C20 C21 H42 120.1
C27 C22 C23 119.2(3)
C27 C22 P1 122.0(3)
C23 C22 P1 118.7(2)
C24 C23 C22 120.5(3)
C24 C23 H26 119.8
C22 C23 H26 119.8
C25 C24 C23 119.6(3)
C25 C24 H23 120.2
C23 C24 H23 120.2
C24 C25 C26 120.8(3)
C24 C25 H34 119.6
C26 C25 H34 119.6
C25 C26 C27 119.8(4)
C25 C26 H39 120.1
C27 C26 H39 120.1
C26 C27 C22 120.1(3)
C26 C27 H25 120.0
C22 C27 H25 120.0
C29 C28 P1 107.0(2)
C29 C28 H18A 110.3
P1 C28 H18A 110.3
C29 C28 H18B 110.3
P1 C28 H18B 110.3
H18A C28 H18B 108.6
C28 C29 P2 108.0(2)
C28 C29 H16A 110.1
P2 C29 H16A 110.1
C28 C29 H16B 110.1
P2 C29 H16B 110.1
H16A C29 H16B 108.4
C35 C30 C31 118.8(3)
C35 C30 P2 123.2(3)
C31 C30 P2 117.9(2)
C30 C31 C32 120.6(3)
C30 C31 H10 119.7
C32 C31 H10 119.7
C33 C32 C31 120.2(4)
C33 C32 H33 119.9
C31 C32 H33 119.9
C32 C33 C34 119.9(3)
C32 C33 H30 120.0
C34 C33 H30 120.0
C33 C34 C35 120.2(4)
C33 C34 H38 119.9
C35 C34 H38 119.9
C30 C35 C34 120.2(4)
C30 C35 H28 119.9
C34 C35 H28 119.9
C37 C36 C41 118.6(3)
C37 C36 P2 117.7(2)
C41 C36 P2 123.7(2)
C36 C37 C38 120.3(3)
C36 C37 H15 119.9
C38 C37 H15 119.9
C39 C38 C37 120.6(4)
C39 C38 H29 119.7
C37 C38 H29 119.7
C38 C39 C40 119.7(3)
C38 C39 H27 120.1
C40 C39 H27 120.1
C39 C40 C41 120.4(3)
C39 C40 H36 119.8
C41 C40 H36 119.8
C40 C41 C36 120.3(3)
C40 C41 H31 119.8
C36 C41 H31 119.8
C1 N1 Si1 125.0(2)
C1 N1 Ni1 114.09(19)
Si1 N1 Ni1 120.29(15)
N1 Si1 C14 113.09(16)
N1 Si1 C15 110.6(2)
C14 Si1 C15 108.2(2)
N1 Si1 C13 110.86(16)
C14 Si1 C13 105.2(2)
C15 Si1 C13 108.7(2)
C16 P1 C22 102.85(14)
C16 P1 C28 105.89(17)
C22 P1 C28 100.79(15)
C16 P1 Ni1 124.08(12)
C22 P1 Ni1 113.47(11)
C28 P1 Ni1 107.19(10)
C30 P2 C36 104.01(13)
C30 P2 C29 104.07(14)
C36 P2 C29 104.27(14)
C30 P2 Ni1 120.46(11)
C36 P2 Ni1 114.63(10)
C29 P2 Ni1 107.83(10)
N1 Ni1 P2 135.50(9)
N1 Ni1 P1 136.81(9)
P2 Ni1 P1 87.68(3)

loop_
_geom_bond_atom_site_label_1
_geom_bond_atom_site_label_2
_geom_bond_distance
C1 C6 1.416(4)
C1 N1 1.419(4)
C1 C2 1.419(5)
C2 C3 1.393(5)
C2 C10 1.519(5)
C3 C4 1.386(5)
C3 H20 0.9500
C4 C5 1.367(6)
C4 H37 0.9500
C5 C6 1.400(6)
C5 H32 0.9500
C6 C7 1.513(6)
C7 C8 1.527(7)
C7 C9 1.535(6)
C7 H40 1.0000
C8 H17A 0.9800
C8 H17B 0.9800
C8 H17C 0.9800
C9 H9A 0.9800
C9 H9B 0.9800
C9 H9C 0.9800
C10 C12 1.451(5)
C10 C11 1.461(6)
C10 H10A 1.0000
C11 H11A 0.9800
C11 H11B 0.9800
C11 H11C 0.9800
C12 H12A 0.9800
C12 H12B 0.9800
C12 H12C 0.9800
C13 Si1 1.881(4)
C13 H48A 0.9800
C13 H48B 0.9800
C13 H48C 0.9800
C14 Si1 1.872(5)
C14 H41A 0.9800
C14 H41B 0.9800
C14 H41C 0.9800
C15 Si1 1.880(4)
C15 H46A 0.9800
C15 H46B 0.9800
C15 H46C 0.9800
C16 C21 1.380(6)
C16 C17 1.392(6)
C16 P1 1.830(3)
C17 C18 1.397(5)
C17 H35 0.9500
C18 C19 1.356(9)
C18 H7 0.9500
C19 C20 1.363(9)
C19 H19 0.9500
C20 C21 1.405(6)
C20 H45 0.9500
C21 H42 0.9500
C22 C27 1.391(5)
C22 C23 1.392(5)
C22 P1 1.834(3)
C23 C24 1.391(5)
C23 H26 0.9500
C24 C25 1.372(6)
C24 H23 0.9500
C25 C26 1.384(6)
C25 H34 0.9500
C26 C27 1.391(5)
C26 H39 0.9500
C27 H25 0.9500
C28 C29 1.534(4)
C28 P1 1.846(3)
C28 H18A 0.9900
C28 H18B 0.9900
C29 P2 1.843(3)
C29 H16A 0.9900
C29 H16B 0.9900
C30 C35 1.384(5)
C30 C31 1.385(5)
C30 P2 1.831(3)
C31 C32 1.389(5)
C31 H10 0.9500
C32 C33 1.370(6)
C32 H33 0.9500
C33 C34 1.373(6)
C33 H30 0.9500
C34 C35 1.397(5)
C34 H38 0.9500
C35 H28 0.9500
C36 C37 1.388(5)
C36 C41 1.398(4)
C36 P2 1.835(3)
C37 C38 1.393(5)
C37 H15 0.9500
C38 C39 1.373(6)
C38 H29 0.9500
C39 C40 1.375(6)
C39 H27 0.9500
C40 C41 1.390(5)
C40 H36 0.9500
C41 H31 0.9500
N1 Si1 1.713(3)
N1 Ni1 1.875(2)
P1 Ni1 2.1978(8)
P2 Ni1 2.1922(8)
